data_4110137
loop_
_publ_author_name
'Paul A. Wender'
'Justin P. Christy'

_publ_section_title
;
 Nickel(0)-Catalyzed [2 + 2 + 2 + 2] Cycloadditions of Terminal Diynes for
 the Synthesis of Substituted Cyclooctatetraenes
;
_journal_name_full 'Journal of the American Chemical Society'
_journal_page_first 13402
_journal_page_last 13403
_journal_paper_doi 10.1021/ja0763044
_journal_volume 129
_journal_year 2007
_chemical_formula_moiety 'C22 H24 O8,0.5O'
_chemical_formula_sum 'C22 H24 O8.5'
_chemical_formula_weight 424.41
_chemical_name_systematic
; 
 ? 
;
_space_group_IT_number 2
_symmetry_cell_setting triclinic
_symmetry_space_group_name_Hall '-P 1'
_symmetry_space_group_name_H-M 'P -1'
_atom_sites_solution_hydrogens geom
_atom_sites_solution_primary direct
_atom_sites_solution_secondary difmap
_audit_creation_method SHELXL-97
_cell_angle_alpha 89.981(2)
_cell_angle_beta 109.888(2)
_cell_angle_gamma 95.894(2)
_cell_formula_units_Z 4
_cell_length_a 11.108(2)
_cell_length_b 13.109(2)
_cell_length_c 15.107(3)
_cell_measurement_reflns_used 3285
_cell_measurement_temperature 128
_cell_measurement_theta_max 23.81
_cell_measurement_theta_min 3.32
_cell_volume 2056.3(6)
_computing_structure_refinement 'SHELXL-97 (Sheldrick, 1997)'
_computing_structure_solution 'SHELXS-97 (Sheldrick, 1990)'
_diffrn_ambient_temperature 128
_diffrn_measured_fraction_theta_full 0.965
_diffrn_measured_fraction_theta_max 0.965
_diffrn_measurement_device_type
;
;
_diffrn_measurement_method
;
;
_diffrn_radiation_monochromator graphite
_diffrn_radiation_source 'fine-focus sealed tube'
_diffrn_radiation_type MoK\a
_diffrn_radiation_wavelength 0.71073
_diffrn_reflns_av_R_equivalents 0.0308
_diffrn_reflns_av_sigmaI/netI 0.0529
_diffrn_reflns_limit_h_max 13
_diffrn_reflns_limit_h_min -13
_diffrn_reflns_limit_k_max 14
_diffrn_reflns_limit_k_min -15
_diffrn_reflns_limit_l_max 17
_diffrn_reflns_limit_l_min -17
_diffrn_reflns_number 13439
_diffrn_reflns_theta_full 24.75
_diffrn_reflns_theta_max 24.75
_diffrn_reflns_theta_min 3.32
_exptl_absorpt_coefficient_mu 0.103
_exptl_absorpt_correction_T_max 0.99
_exptl_absorpt_correction_T_min 0.86
_exptl_absorpt_correction_type multi-scan
_exptl_absorpt_process_details 'SADABS, G.M. Sheldrick (1996)'
_exptl_crystal_colour yellow
_exptl_crystal_density_diffrn 1.345
_exptl_crystal_description plate
_exptl_crystal_F_000 880
_exptl_crystal_size_max 0.23
_exptl_crystal_size_mid 0.13
_exptl_crystal_size_min 0.12
_refine_diff_density_max 0.564
_refine_diff_density_min -0.414
_refine_diff_density_rms 0.045
_refine_ls_extinction_method none
_refine_ls_goodness_of_fit_ref 1.016
_refine_ls_hydrogen_treatment constr
_refine_ls_matrix_type full
_refine_ls_number_parameters 551
_refine_ls_number_reflns 6793
_refine_ls_number_restraints 0
_refine_ls_restrained_S_all 1.016
_refine_ls_R_factor_all 0.0719
_refine_ls_R_factor_gt 0.0435
_refine_ls_shift/su_max 0.000
_refine_ls_shift/su_mean 0.000
_refine_ls_structure_factor_coef Fsqd
_refine_ls_weighting_details 'w=1/[\s^2^(Fo^2^)+(0.0589P)^2^+0.5946P] where P=(Fo^2^+2Fc^2^)/3'
_refine_ls_weighting_scheme calc
_refine_ls_wR_factor_gt 0.1070
_refine_ls_wR_factor_ref 0.1210
_reflns_number_gt 4784
_reflns_number_total 6793
_reflns_threshold_expression >2sigma(I)
_cod_data_source_file ja0763044si20070821_082526.cif
_cod_data_source_block shelxl
_cod_original_cell_volume 2056.2(6)
_cod_database_code 4110137

loop_
_symmetry_equiv_pos_as_xyz
'x, y, z'
'-x, -y, -z'

loop_
_atom_site_label
_atom_site_type_symbol
_atom_site_fract_x
_atom_site_fract_y
_atom_site_fract_z
_atom_site_U_iso_or_equiv
_atom_site_adp_type
_atom_site_occupancy
_atom_site_symmetry_multiplicity
_atom_site_calc_flag
_atom_site_refinement_flags
O1 O 0.29336(15) 0.14371(12) -0.02077(12) 0.0374(4) Uani 1 1 d .
O2 O 0.37380(17) 0.12708(13) -0.13652(12) 0.0453(5) Uani 1 1 d .
O3 O 0.25587(14) -0.15270(11) 0.44157(11) 0.0325(4) Uani 1 1 d .
O4 O 0.41660(15) -0.09694(12) 0.39003(12) 0.0378(4) Uani 1 1 d .
O5 O 0.33639(14) -0.35722(11) 0.43596(10) 0.0313(4) Uani 1 1 d .
O6 O 0.16056(15) -0.41221(12) 0.31424(12) 0.0404(4) Uani 1 1 d .
O7 O 0.09695(14) 0.05312(11) -0.26236(10) 0.0317(4) Uani 1 1 d .
O8 O 0.18050(17) -0.09290(14) -0.27042(12) 0.0469(5) Uani 1 1 d .
O9 O 0.34791(15) 0.14168(11) 0.23745(11) 0.0364(4) Uani 1 1 d .
O10 O 0.16566(16) 0.08277(13) 0.26069(12) 0.0439(5) Uani 1 1 d .
O11 O 0.09740(14) 0.55026(11) 0.81364(11) 0.0312(4) Uani 1 1 d .
O12 O 0.18931(19) 0.40765(15) 0.86385(14) 0.0568(5) Uani 1 1 d .
O13 O 0.27932(15) 0.64778(12) 0.66484(11) 0.0351(4) Uani 1 1 d .
O14 O 0.37153(16) 0.63325(14) 0.82025(12) 0.0445(5) Uani 1 1 d .
O15 O 0.25384(14) 0.34105(11) 0.18483(10) 0.0310(4) Uani 1 1 d .
O16 O 0.41108(15) 0.40190(12) 0.31680(11) 0.0365(4) Uani 1 1 d .
C1 C 0.3763(2) 0.23913(18) 0.0107(2) 0.0448(7) Uani 1 1 d .
H1A H 0.4611 0.2306 0.0107 0.067 Uiso 1 1 calc R
H1B H 0.3808 0.2575 0.0734 0.067 Uiso 1 1 calc R
H1C H 0.3419 0.2924 -0.0310 0.067 Uiso 1 1 calc R
C2 C 0.3025(2) 0.09568(18) -0.09526(16) 0.0301(5) Uani 1 1 d .
C3 C 0.2232(2) -0.00820(17) -0.11812(15) 0.0284(5) Uani 1 1 d .
C4 C 0.3142(2) -0.09107(17) -0.07499(16) 0.0300(5) Uani 1 1 d .
H4A H 0.3415 -0.1220 -0.1223 0.036 Uiso 1 1 calc R
H4B H 0.3898 -0.0618 -0.0239 0.036 Uiso 1 1 calc R
C5 C 0.2338(2) -0.16891(16) -0.03917(15) 0.0263(5) Uani 1 1 d .
C6 C 0.2831(2) -0.26734(16) -0.00844(16) 0.0270(5) Uani 1 1 d .
H6 H 0.3060 -0.3049 -0.0513 0.032 Uiso 1 1 calc R
C7 C 0.2980(2) -0.30776(16) 0.07420(16) 0.0281(5) Uani 1 1 d .
H7 H 0.3375 -0.3679 0.0856 0.034 Uiso 1 1 calc R
C8 C 0.2588(2) -0.26807(16) 0.15022(15) 0.0261(5) Uani 1 1 d .
C9 C 0.3517(2) -0.26044(18) 0.24993(15) 0.0302(5) Uani 1 1 d .
H9A H 0.4177 -0.2031 0.2585 0.036 Uiso 1 1 calc R
H9B H 0.3928 -0.3230 0.2661 0.036 Uiso 1 1 calc R
C10 C 0.2673(2) -0.24379(17) 0.31101(15) 0.0275(5) Uani 1 1 d .
C11 C 0.2452(2) -0.34623(17) 0.35339(15) 0.0279(5) Uani 1 1 d .
C12 C 0.3276(2) -0.45627(17) 0.47770(17) 0.0339(6) Uani 1 1 d .
H12A H 0.2429 -0.4718 0.4811 0.051 Uiso 1 1 calc R
H12B H 0.3903 -0.4542 0.5400 0.051 Uiso 1 1 calc R
H12C H 0.3436 -0.5083 0.4397 0.051 Uiso 1 1 calc R
C13 C 0.2910(2) -0.06297(18) 0.50476(18) 0.0395(6) Uani 1 1 d .
H13A H 0.3806 -0.0594 0.5422 0.059 Uiso 1 1 calc R
H13B H 0.2403 -0.0677 0.5452 0.059 Uiso 1 1 calc R
H13C H 0.2752 -0.0024 0.4687 0.059 Uiso 1 1 calc R
C14 C 0.3257(2) -0.15745(17) 0.38521(16) 0.0276(5) Uani 1 1 d .
C15 C 0.1384(2) -0.21352(18) 0.24001(15) 0.0288(5) Uani 1 1 d .
H15A H 0.0651 -0.2517 0.2504 0.035 Uiso 1 1 calc R
H15B H 0.1325 -0.1407 0.2460 0.035 Uiso 1 1 calc R
C16 C 0.1433(2) -0.24089(16) 0.14467(15) 0.0257(5) Uani 1 1 d .
C17 C 0.0268(2) -0.23841(16) 0.06197(15) 0.0269(5) Uani 1 1 d .
H17 H -0.0487 -0.2731 0.0657 0.032 Uiso 1 1 calc R
C18 C 0.0177(2) -0.19167(16) -0.01791(16) 0.0282(5) Uani 1 1 d .
H18 H -0.0639 -0.1952 -0.0635 0.034 Uiso 1 1 calc R
C19 C 0.1232(2) -0.13523(16) -0.04152(15) 0.0261(5) Uani 1 1 d .
C20 C 0.1114(2) -0.02851(17) -0.07819(16) 0.0295(5) Uani 1 1 d .
H20A H 0.1209 0.0210 -0.0279 0.035 Uiso 1 1 calc R
H20B H 0.0287 -0.0250 -0.1272 0.035 Uiso 1 1 calc R
C21 C 0.1677(2) -0.02223(17) -0.22518(16) 0.0290(5) Uani 1 1 d .
C22 C 0.0314(2) 0.04374(19) -0.36316(16) 0.0345(6) Uani 1 1 d .
H22A H 0.0938 0.0452 -0.3943 0.052 Uiso 1 1 calc R
H22B H -0.0196 0.0998 -0.3832 0.052 Uiso 1 1 calc R
H22C H -0.0234 -0.0200 -0.3788 0.052 Uiso 1 1 calc R
C23 C 0.3498(3) 0.04388(18) 0.19332(18) 0.0453(7) Uani 1 1 d .
H23A H 0.3640 -0.0081 0.2395 0.068 Uiso 1 1 calc R
H23B H 0.4178 0.0491 0.1673 0.068 Uiso 1 1 calc R
H23C H 0.2688 0.0259 0.1439 0.068 Uiso 1 1 calc R
C24 C 0.2506(2) 0.14969(17) 0.26874(15) 0.0272(5) Uani 1 1 d .
C25 C 0.2672(2) 0.25153(17) 0.32224(15) 0.0272(5) Uani 1 1 d .
C26 C 0.1368(2) 0.27901(18) 0.32897(15) 0.0301(5) Uani 1 1 d .
H26A H 0.1269 0.3509 0.3170 0.036 Uiso 1 1 calc R
H26B H 0.0645 0.2375 0.2841 0.036 Uiso 1 1 calc R
C27 C 0.1457(2) 0.25581(16) 0.42823(15) 0.0254(5) Uani 1 1 d .
C28 C 0.0310(2) 0.25904(16) 0.45468(15) 0.0273(5) Uani 1 1 d .
H28 H -0.0449 0.2240 0.4143 0.033 Uiso 1 1 calc R
C29 C 0.0231(2) 0.30672(16) 0.53034(15) 0.0261(5) Uani 1 1 d .
H29 H -0.0582 0.3023 0.5358 0.031 Uiso 1 1 calc R
C30 C 0.1277(2) 0.36519(16) 0.60577(15) 0.0262(5) Uani 1 1 d .
C31 C 0.1108(2) 0.47042(17) 0.63628(15) 0.0287(5) Uani 1 1 d .
H31A H 0.0284 0.4707 0.6453 0.034 Uiso 1 1 calc R
H31B H 0.1162 0.5204 0.5901 0.034 Uiso 1 1 calc R
C32 C 0.2242(2) 0.49385(17) 0.73118(15) 0.0279(5) Uani 1 1 d .
C33 C 0.1718(2) 0.47766(18) 0.81157(16) 0.0298(5) Uani 1 1 d .
C34 C 0.0315(2) 0.53871(19) 0.88093(17) 0.0352(6) Uani 1 1 d .
H34A H -0.0262 0.4765 0.8662 0.053 Uiso 1 1 calc R
H34B H -0.0166 0.5961 0.8784 0.053 Uiso 1 1 calc R
H34C H 0.0933 0.5358 0.9431 0.053 Uiso 1 1 calc R
C35 C 0.3551(2) 0.74577(18) 0.6711(2) 0.0445(7) Uani 1 1 d .
H35A H 0.3176 0.7975 0.6948 0.067 Uiso 1 1 calc R
H35B H 0.3564 0.7633 0.6097 0.067 Uiso 1 1 calc R
H35C H 0.4415 0.7415 0.7129 0.067 Uiso 1 1 calc R
C36 C 0.2979(2) 0.59969(18) 0.74479(16) 0.0299(5) Uani 1 1 d .
C37 C 0.3188(2) 0.41434(17) 0.73254(16) 0.0312(5) Uani 1 1 d .
H37A H 0.3926 0.4462 0.7184 0.037 Uiso 1 1 calc R
H37B H 0.3489 0.3837 0.7936 0.037 Uiso 1 1 calc R
C38 C 0.2413(2) 0.33526(17) 0.65748(15) 0.0258(5) Uani 1 1 d .
C39 C 0.2939(2) 0.23828(16) 0.65270(16) 0.0270(5) Uani 1 1 d .
H39 H 0.3223 0.2035 0.7084 0.032 Uiso 1 1 calc R
C40 C 0.3050(2) 0.19509(16) 0.57697(15) 0.0272(5) Uani 1 1 d .
H40 H 0.3446 0.1349 0.5861 0.033 Uiso 1 1 calc R
C41 C 0.2622(2) 0.23121(16) 0.48049(15) 0.0257(5) Uani 1 1 d .
C42 C 0.3537(2) 0.23589(18) 0.42540(15) 0.0290(5) Uani 1 1 d .
H42A H 0.3934 0.1726 0.4301 0.035 Uiso 1 1 calc R
H42B H 0.4208 0.2927 0.4483 0.035 Uiso 1 1 calc R
C43 C 0.3227(2) 0.33892(17) 0.27654(16) 0.0278(5) Uani 1 1 d .
C44 C 0.2889(2) 0.42862(18) 0.13665(18) 0.0372(6) Uani 1 1 d .
H44A H 0.2770 0.4906 0.1650 0.056 Uiso 1 1 calc R
H44B H 0.2354 0.4235 0.0714 0.056 Uiso 1 1 calc R
H44C H 0.3775 0.4298 0.1416 0.056 Uiso 1 1 calc R
O1W O 0.5000(11) 0.5000(4) 0.0000(9) 0.383(7) Uiso 1 2 d SR

loop_
_atom_site_aniso_label
_atom_site_aniso_U_11
_atom_site_aniso_U_22
_atom_site_aniso_U_33
_atom_site_aniso_U_23
_atom_site_aniso_U_13
_atom_site_aniso_U_12
O1 0.0362(9) 0.0344(9) 0.0405(10) -0.0058(8) 0.0128(8) -0.0004(7)
O2 0.0456(10) 0.0523(11) 0.0350(10) 0.0014(8) 0.0157(9) -0.0147(9)
O3 0.0337(9) 0.0316(9) 0.0319(9) -0.0077(7) 0.0124(8) -0.0017(7)
O4 0.0295(9) 0.0389(10) 0.0416(10) -0.0032(8) 0.0103(8) -0.0048(8)
O5 0.0321(9) 0.0294(9) 0.0264(9) 0.0001(7) 0.0027(7) 0.0017(7)
O6 0.0348(9) 0.0403(10) 0.0346(10) -0.0002(8) 0.0016(8) -0.0112(8)
O7 0.0338(9) 0.0329(9) 0.0246(9) 0.0011(7) 0.0044(7) 0.0066(7)
O8 0.0556(11) 0.0490(11) 0.0342(10) -0.0072(9) 0.0084(9) 0.0215(9)
O9 0.0446(10) 0.0291(9) 0.0404(10) -0.0031(7) 0.0219(9) 0.0007(7)
O10 0.0372(10) 0.0406(10) 0.0490(11) -0.0074(9) 0.0129(9) -0.0117(8)
O11 0.0320(9) 0.0336(9) 0.0324(9) -0.0008(7) 0.0160(7) 0.0056(7)
O12 0.0702(13) 0.0666(13) 0.0523(13) 0.0287(11) 0.0365(11) 0.0380(11)
O13 0.0345(9) 0.0317(9) 0.0372(10) 0.0006(8) 0.0109(8) 0.0005(7)
O14 0.0407(10) 0.0580(12) 0.0315(10) -0.0142(9) 0.0130(9) -0.0122(9)
O15 0.0335(9) 0.0306(9) 0.0249(9) 0.0048(7) 0.0062(7) -0.0008(7)
O16 0.0343(9) 0.0362(10) 0.0349(10) -0.0056(8) 0.0096(8) -0.0064(8)
C1 0.0426(15) 0.0346(15) 0.0519(17) -0.0089(13) 0.0110(13) -0.0026(12)
C2 0.0271(12) 0.0350(13) 0.0246(13) 0.0042(11) 0.0039(11) 0.0045(10)
C3 0.0268(12) 0.0314(13) 0.0253(12) 0.0029(10) 0.0065(10) 0.0042(10)
C4 0.0249(12) 0.0350(13) 0.0286(13) 0.0048(10) 0.0063(10) 0.0060(10)
C5 0.0266(12) 0.0289(12) 0.0208(12) -0.0016(9) 0.0060(10) -0.0001(9)
C6 0.0293(12) 0.0241(12) 0.0287(13) -0.0037(10) 0.0121(10) 0.0005(9)
C7 0.0286(12) 0.0224(12) 0.0336(14) 0.0011(10) 0.0113(11) 0.0024(9)
C8 0.0275(12) 0.0232(12) 0.0278(13) 0.0023(9) 0.0104(10) 0.0009(9)
C9 0.0275(12) 0.0335(13) 0.0281(13) 0.0008(10) 0.0076(10) 0.0035(10)
C10 0.0250(11) 0.0318(13) 0.0243(12) 0.0003(10) 0.0069(10) 0.0019(9)
C11 0.0246(12) 0.0355(13) 0.0235(12) -0.0040(10) 0.0077(10) 0.0049(10)
C12 0.0409(14) 0.0311(13) 0.0292(13) 0.0044(10) 0.0108(11) 0.0059(11)
C13 0.0444(15) 0.0337(14) 0.0382(15) -0.0122(11) 0.0118(12) 0.0029(11)
C14 0.0234(11) 0.0297(13) 0.0268(13) 0.0041(10) 0.0044(10) 0.0050(10)
C15 0.0259(12) 0.0348(13) 0.0269(13) 0.0011(10) 0.0103(10) 0.0038(10)
C16 0.0275(12) 0.0223(11) 0.0269(12) 0.0011(9) 0.0096(10) 0.0002(9)
C17 0.0228(11) 0.0284(12) 0.0293(13) -0.0026(10) 0.0093(10) 0.0005(9)
C18 0.0230(11) 0.0304(13) 0.0284(13) -0.0036(10) 0.0057(10) 0.0012(9)
C19 0.0267(12) 0.0298(12) 0.0188(12) -0.0015(9) 0.0049(10) 0.0000(9)
C20 0.0275(12) 0.0314(13) 0.0284(13) 0.0024(10) 0.0081(10) 0.0031(10)
C21 0.0258(12) 0.0304(13) 0.0306(13) 0.0023(11) 0.0097(10) 0.0027(10)
C22 0.0328(13) 0.0419(15) 0.0236(13) 0.0044(11) 0.0030(11) 0.0042(11)
C23 0.0688(19) 0.0311(14) 0.0412(16) -0.0027(12) 0.0245(14) 0.0087(13)
C24 0.0258(12) 0.0335(13) 0.0192(12) 0.0045(10) 0.0040(10) 0.0028(10)
C25 0.0243(11) 0.0329(13) 0.0220(12) -0.0005(10) 0.0052(10) 0.0012(9)
C26 0.0249(12) 0.0381(14) 0.0250(13) 0.0017(10) 0.0055(10) 0.0040(10)
C27 0.0259(12) 0.0236(12) 0.0244(12) -0.0021(9) 0.0063(10) 0.0003(9)
C28 0.0209(11) 0.0295(12) 0.0273(13) 0.0006(10) 0.0039(10) -0.0003(9)
C29 0.0197(11) 0.0304(12) 0.0278(13) 0.0027(10) 0.0074(10) 0.0031(9)
C30 0.0257(12) 0.0301(12) 0.0235(12) 0.0015(10) 0.0102(10) 0.0004(9)
C31 0.0279(12) 0.0315(13) 0.0266(13) -0.0016(10) 0.0090(10) 0.0041(10)
C32 0.0244(11) 0.0344(13) 0.0236(12) -0.0044(10) 0.0060(10) 0.0047(10)
C33 0.0257(12) 0.0347(14) 0.0277(13) -0.0010(11) 0.0067(10) 0.0059(10)
C34 0.0322(13) 0.0434(15) 0.0342(14) -0.0048(11) 0.0175(11) 0.0021(11)
C35 0.0435(15) 0.0337(15) 0.0595(18) 0.0002(13) 0.0226(14) 0.0013(12)
C36 0.0257(12) 0.0377(14) 0.0284(14) -0.0063(11) 0.0116(11) 0.0051(10)
C37 0.0255(12) 0.0408(14) 0.0258(13) -0.0050(11) 0.0063(10) 0.0053(10)
C38 0.0267(12) 0.0316(12) 0.0209(12) 0.0013(10) 0.0108(10) 0.0022(9)
C39 0.0265(12) 0.0297(12) 0.0230(12) 0.0052(10) 0.0055(10) 0.0049(9)
C40 0.0256(11) 0.0258(12) 0.0283(13) 0.0013(10) 0.0066(10) 0.0034(9)
C41 0.0276(12) 0.0239(12) 0.0243(12) -0.0042(9) 0.0074(10) 0.0018(9)
C42 0.0251(12) 0.0338(13) 0.0265(13) -0.0005(10) 0.0069(10) 0.0035(10)
C43 0.0260(12) 0.0308(13) 0.0272(13) -0.0041(10) 0.0094(11) 0.0045(10)
C44 0.0422(14) 0.0322(14) 0.0385(15) 0.0124(11) 0.0156(12) 0.0035(11)

loop_
_atom_type_symbol
_atom_type_description
_atom_type_scat_dispersion_real
_atom_type_scat_dispersion_imag
_atom_type_scat_source
C C 0.0033 0.0016 'International Tables Vol C Tables 4.2.6.8 and 6.1.1.4'
H H 0.0000 0.0000 'International Tables Vol C Tables 4.2.6.8 and 6.1.1.4'
O O 0.0106 0.0060 'International Tables Vol C Tables 4.2.6.8 and 6.1.1.4'

loop_
_geom_angle_atom_site_label_1
_geom_angle_atom_site_label_2
_geom_angle_atom_site_label_3
_geom_angle
C2 O1 C1 116.09(19)
C14 O3 C13 114.83(18)
C11 O5 C12 115.47(17)
C21 O7 C22 115.34(17)
C24 O9 C23 116.55(18)
C33 O11 C34 116.17(18)
C36 O13 C35 116.22(19)
C43 O15 C44 115.21(17)
O1 C1 H1A 109.5
O1 C1 H1B 109.5
H1A C1 H1B 109.5
O1 C1 H1C 109.5
H1A C1 H1C 109.5
H1B C1 H1C 109.5
O2 C2 O1 123.9(2)
O2 C2 C3 122.7(2)
O1 C2 C3 113.1(2)
C2 C3 C21 107.44(18)
C2 C3 C4 107.87(17)
C21 C3 C4 110.64(18)
C2 C3 C20 117.41(18)
C21 C3 C20 108.61(17)
C4 C3 C20 104.82(17)
C5 C4 C3 104.25(17)
C5 C4 H4A 110.9
C3 C4 H4A 110.9
C5 C4 H4B 110.9
C3 C4 H4B 110.9
H4A C4 H4B 108.9
C19 C5 C6 129.4(2)
C19 C5 C4 112.00(19)
C6 C5 C4 118.56(18)
C7 C6 C5 126.3(2)
C7 C6 H6 116.9
C5 C6 H6 116.9
C6 C7 C8 127.2(2)
C6 C7 H7 116.4
C8 C7 H7 116.4
C16 C8 C7 128.2(2)
C16 C8 C9 111.86(19)
C7 C8 C9 119.86(19)
C8 C9 C10 104.56(17)
C8 C9 H9A 110.8
C10 C9 H9A 110.8
C8 C9 H9B 110.8
C10 C9 H9B 110.8
H9A C9 H9B 108.9
C11 C10 C14 112.68(18)
C11 C10 C9 106.88(17)
C14 C10 C9 112.97(18)
C11 C10 C15 110.57(18)
C14 C10 C15 108.70(18)
C9 C10 C15 104.76(17)
O6 C11 O5 123.8(2)
O6 C11 C10 123.9(2)
O5 C11 C10 112.10(18)
O5 C12 H12A 109.5
O5 C12 H12B 109.5
H12A C12 H12B 109.5
O5 C12 H12C 109.5
H12A C12 H12C 109.5
H12B C12 H12C 109.5
O3 C13 H13A 109.5
O3 C13 H13B 109.5
H13A C13 H13B 109.5
O3 C13 H13C 109.5
H13A C13 H13C 109.5
H13B C13 H13C 109.5
O4 C14 O3 123.6(2)
O4 C14 C10 125.7(2)
O3 C14 C10 110.58(18)
C16 C15 C10 104.54(17)
C16 C15 H15A 110.8
C10 C15 H15A 110.8
C16 C15 H15B 110.8
C10 C15 H15B 110.8
H15A C15 H15B 108.9
C8 C16 C17 129.3(2)
C8 C16 C15 111.90(19)
C17 C16 C15 118.71(18)
C18 C17 C16 126.7(2)
C18 C17 H17 116.7
C16 C17 H17 116.7
C17 C18 C19 126.7(2)
C17 C18 H18 116.6
C19 C18 H18 116.6
C5 C19 C18 127.5(2)
C5 C19 C20 111.78(19)
C18 C19 C20 120.62(19)
C19 C20 C3 104.24(17)
C19 C20 H20A 110.9
C3 C20 H20A 110.9
C19 C20 H20B 110.9
C3 C20 H20B 110.9
H20A C20 H20B 108.9
O8 C21 O7 123.8(2)
O8 C21 C3 125.7(2)
O7 C21 C3 110.45(18)
O7 C22 H22A 109.5
O7 C22 H22B 109.5
H22A C22 H22B 109.5
O7 C22 H22C 109.5
H22A C22 H22C 109.5
H22B C22 H22C 109.5
O9 C23 H23A 109.5
O9 C23 H23B 109.5
H23A C23 H23B 109.5
O9 C23 H23C 109.5
H23A C23 H23C 109.5
H23B C23 H23C 109.5
O10 C24 O9 124.0(2)
O10 C24 C25 124.6(2)
O9 C24 C25 111.28(18)
C43 C25 C24 111.63(18)
C43 C25 C42 112.90(17)
C24 C25 C42 106.56(18)
C43 C25 C26 108.73(18)
C24 C25 C26 111.65(17)
C42 C25 C26 105.22(17)
C27 C26 C25 104.46(17)
C27 C26 H26A 110.9
C25 C26 H26A 110.9
C27 C26 H26B 110.9
C25 C26 H26B 110.9
H26A C26 H26B 108.9
C41 C27 C28 128.8(2)
C41 C27 C26 112.40(19)
C28 C27 C26 118.73(18)
C29 C28 C27 127.3(2)
C29 C28 H28 116.4
C27 C28 H28 116.4
C28 C29 C30 127.6(2)
C28 C29 H29 116.2
C30 C29 H29 116.2
C38 C30 C29 127.9(2)
C38 C30 C31 111.96(19)
C29 C30 C31 120.07(19)
C30 C31 C32 104.08(17)
C30 C31 H31A 110.9
C32 C31 H31A 110.9
C30 C31 H31B 110.9
C32 C31 H31B 110.9
H31A C31 H31B 109.0
C36 C32 C33 108.16(18)
C36 C32 C37 107.96(17)
C33 C32 C37 110.76(19)
C36 C32 C31 116.71(19)
C33 C32 C31 108.48(17)
C37 C32 C31 104.70(16)
O12 C33 O11 123.8(2)
O12 C33 C32 125.8(2)
O11 C33 C32 110.4(2)
O11 C34 H34A 109.5
O11 C34 H34B 109.5
H34A C34 H34B 109.5
O11 C34 H34C 109.5
H34A C34 H34C 109.5
H34B C34 H34C 109.5
O13 C35 H35A 109.5
O13 C35 H35B 109.5
H35A C35 H35B 109.5
O13 C35 H35C 109.5
H35A C35 H35C 109.5
H35B C35 H35C 109.5
O14 C36 O13 124.1(2)
O14 C36 C32 122.7(2)
O13 C36 C32 113.02(19)
C38 C37 C32 104.52(17)
C38 C37 H37A 110.8
C32 C37 H37A 110.8
C38 C37 H37B 110.8
C32 C37 H37B 110.8
H37A C37 H37B 108.9
C30 C38 C39 129.4(2)
C30 C38 C37 111.96(19)
C39 C38 C37 118.55(19)
C40 C39 C38 126.6(2)
C40 C39 H39 116.7
C38 C39 H39 116.7
C39 C40 C41 127.5(2)
C39 C40 H40 116.2
C41 C40 H40 116.2
C27 C41 C40 128.7(2)
C27 C41 C42 111.9(2)
C40 C41 C42 119.19(19)
C41 C42 C25 104.40(17)
C41 C42 H42A 110.9
C25 C42 H42A 110.9
C41 C42 H42B 110.9
C25 C42 H42B 110.9
H42A C42 H42B 108.9
O16 C43 O15 123.5(2)
O16 C43 C25 125.7(2)
O15 C43 C25 110.62(18)
O15 C44 H44A 109.5
O15 C44 H44B 109.5
H44A C44 H44B 109.5
O15 C44 H44C 109.5
H44A C44 H44C 109.5
H44B C44 H44C 109.5

loop_
_geom_bond_atom_site_label_1
_geom_bond_atom_site_label_2
_geom_bond_distance
O1 C2 1.328(3)
O1 C1 1.451(3)
O2 C2 1.206(3)
O3 C14 1.338(3)
O3 C13 1.449(3)
O4 C14 1.200(3)
O5 C11 1.332(3)
O5 C12 1.452(3)
O6 C11 1.198(3)
O7 C21 1.329(3)
O7 C22 1.446(3)
O8 C21 1.200(3)
O9 C24 1.332(3)
O9 C23 1.450(3)
O10 C24 1.194(3)
O11 C33 1.330(3)
O11 C34 1.441(3)
O12 C33 1.198(3)
O13 C36 1.325(3)
O13 C35 1.446(3)
O14 C36 1.206(3)
O15 C43 1.337(3)
O15 C44 1.449(3)
O16 C43 1.201(3)
C1 H1A 0.9600
C1 H1B 0.9600
C1 H1C 0.9600
C2 C3 1.516(3)
C3 C21 1.526(3)
C3 C4 1.550(3)
C3 C20 1.555(3)
C4 C5 1.508(3)
C4 H4A 0.9700
C4 H4B 0.9700
C5 C19 1.337(3)
C5 C6 1.467(3)
C6 C7 1.321(3)
C6 H6 0.9300
C7 C8 1.471(3)
C7 H7 0.9300
C8 C16 1.342(3)
C8 C9 1.505(3)
C9 C10 1.552(3)
C9 H9A 0.9700
C9 H9B 0.9700
C10 C11 1.521(3)
C10 C14 1.521(3)
C10 C15 1.558(3)
C12 H12A 0.9600
C12 H12B 0.9600
C12 H12C 0.9600
C13 H13A 0.9600
C13 H13B 0.9600
C13 H13C 0.9600
C15 C16 1.504(3)
C15 H15A 0.9700
C15 H15B 0.9700
C16 C17 1.465(3)
C17 C18 1.331(3)
C17 H17 0.9300
C18 C19 1.467(3)
C18 H18 0.9300
C19 C20 1.506(3)
C20 H20A 0.9700
C20 H20B 0.9700
C22 H22A 0.9600
C22 H22B 0.9600
C22 H22C 0.9600
C23 H23A 0.9600
C23 H23B 0.9600
C23 H23C 0.9600
C24 C25 1.522(3)
C25 C43 1.520(3)
C25 C42 1.554(3)
C25 C26 1.564(3)
C26 C27 1.502(3)
C26 H26A 0.9700
C26 H26B 0.9700
C27 C41 1.339(3)
C27 C28 1.464(3)
C28 C29 1.336(3)
C28 H28 0.9300
C29 C30 1.467(3)
C29 H29 0.9300
C30 C38 1.337(3)
C30 C31 1.504(3)
C31 C32 1.558(3)
C31 H31A 0.9700
C31 H31B 0.9700
C32 C36 1.513(3)
C32 C33 1.521(3)
C32 C37 1.550(3)
C34 H34A 0.9600
C34 H34B 0.9600
C34 H34C 0.9600
C35 H35A 0.9600
C35 H35B 0.9600
C35 H35C 0.9600
C37 C38 1.502(3)
C37 H37A 0.9700
C37 H37B 0.9700
C38 C39 1.464(3)
C39 C40 1.325(3)
C39 H39 0.9300
C40 C41 1.466(3)
C40 H40 0.9300
C41 C42 1.514(3)
C42 H42A 0.9700
C42 H42B 0.9700
C44 H44A 0.9600
C44 H44B 0.9600
C44 H44C 0.9600

loop_
_geom_torsion_atom_site_label_1
_geom_torsion_atom_site_label_2
_geom_torsion_atom_site_label_3
_geom_torsion_atom_site_label_4
_geom_torsion
C1 O1 C2 O2 -0.3(3)
C1 O1 C2 C3 174.27(19)
O2 C2 C3 C21 -42.5(3)
O1 C2 C3 C21 142.81(19)
O2 C2 C3 C4 76.8(3)
O1 C2 C3 C4 -97.9(2)
O2 C2 C3 C20 -165.2(2)
O1 C2 C3 C20 20.1(3)
C2 C3 C4 C5 141.81(18)
C21 C3 C4 C5 -100.9(2)
C20 C3 C4 C5 16.0(2)
C3 C4 C5 C19 -10.0(2)
C3 C4 C5 C6 169.49(18)
C19 C5 C6 C7 -54.9(3)
C4 C5 C6 C7 125.7(2)
C5 C6 C7 C8 5.6(4)
C6 C7 C8 C16 51.4(4)
C6 C7 C8 C9 -132.7(2)
C16 C8 C9 C10 10.8(2)
C7 C8 C9 C10 -165.72(19)
C8 C9 C10 C11 102.4(2)
C8 C9 C10 C14 -133.13(19)
C8 C9 C10 C15 -15.0(2)
C12 O5 C11 O6 -0.3(3)
C12 O5 C11 C10 -175.55(17)
C14 C10 C11 O6 149.7(2)
C9 C10 C11 O6 -85.7(3)
C15 C10 C11 O6 27.8(3)
C14 C10 C11 O5 -35.1(2)
C9 C10 C11 O5 89.6(2)
C15 C10 C11 O5 -156.94(17)
C13 O3 C14 O4 5.1(3)
C13 O3 C14 C10 -170.39(18)
C11 C10 C14 O4 131.8(2)
C9 C10 C14 O4 10.5(3)
C15 C10 C14 O4 -105.3(2)
C11 C10 C14 O3 -52.8(2)
C9 C10 C14 O3 -174.07(18)
C15 C10 C14 O3 70.1(2)
C11 C10 C15 C16 -100.7(2)
C14 C10 C15 C16 135.12(18)
C9 C10 C15 C16 14.1(2)
C7 C8 C16 C17 -3.2(4)
C9 C8 C16 C17 -179.3(2)
C7 C8 C16 C15 174.5(2)
C9 C8 C16 C15 -1.7(3)
C10 C15 C16 C8 -8.2(2)
C10 C15 C16 C17 169.76(18)
C8 C16 C17 C18 -52.5(4)
C15 C16 C17 C18 129.9(2)
C16 C17 C18 C19 2.0(4)
C6 C5 C19 C18 -3.5(4)
C4 C5 C19 C18 175.9(2)
C6 C5 C19 C20 179.9(2)
C4 C5 C19 C20 -0.7(3)
C17 C18 C19 C5 54.2(3)
C17 C18 C19 C20 -129.4(2)
C5 C19 C20 C3 11.1(2)
C18 C19 C20 C3 -165.83(18)
C2 C3 C20 C19 -136.01(19)
C21 C3 C20 C19 101.92(19)
C4 C3 C20 C19 -16.4(2)
C22 O7 C21 O8 1.6(3)
C22 O7 C21 C3 -175.61(17)
C2 C3 C21 O8 124.7(2)
C4 C3 C21 O8 7.2(3)
C20 C3 C21 O8 -107.3(3)
C2 C3 C21 O7 -58.1(2)
C4 C3 C21 O7 -175.63(17)
C20 C3 C21 O7 69.8(2)
C23 O9 C24 O10 -1.5(3)
C23 O9 C24 C25 174.13(19)
O10 C24 C25 C43 -145.9(2)
O9 C24 C25 C43 38.4(2)
O10 C24 C25 C42 90.4(3)
O9 C24 C25 C42 -85.3(2)
O10 C24 C25 C26 -24.0(3)
O9 C24 C25 C26 160.35(18)
C43 C25 C26 C27 -132.77(18)
C24 C25 C26 C27 103.6(2)
C42 C25 C26 C27 -11.6(2)
C25 C26 C27 C41 6.8(2)
C25 C26 C27 C28 -171.28(18)
C41 C27 C28 C29 50.8(4)
C26 C27 C28 C29 -131.5(2)
C27 C28 C29 C30 -1.4(4)
C28 C29 C30 C38 -52.3(4)
C28 C29 C30 C31 130.9(2)
C38 C30 C31 C32 -11.1(2)
C29 C30 C31 C32 166.17(19)
C30 C31 C32 C36 135.30(19)
C30 C31 C32 C33 -102.3(2)
C30 C31 C32 C37 16.0(2)
C34 O11 C33 O12 -2.8(3)
C34 O11 C33 C32 174.34(17)
C36 C32 C33 O12 -125.2(3)
C37 C32 C33 O12 -7.0(3)
C31 C32 C33 O12 107.4(3)
C36 C32 C33 O11 57.8(2)
C37 C32 C33 O11 175.91(17)
C31 C32 C33 O11 -69.7(2)
C35 O13 C36 O14 0.9(3)
C35 O13 C36 C32 -174.89(18)
C33 C32 C36 O14 43.9(3)
C37 C32 C36 O14 -76.0(3)
C31 C32 C36 O14 166.5(2)
C33 C32 C36 O13 -140.23(19)
C37 C32 C36 O13 99.9(2)
C31 C32 C36 O13 -17.6(3)
C36 C32 C37 C38 -140.53(19)
C33 C32 C37 C38 101.2(2)
C31 C32 C37 C38 -15.5(2)
C29 C30 C38 C39 1.2(4)
C31 C30 C38 C39 178.2(2)
C29 C30 C38 C37 -175.9(2)
C31 C30 C38 C37 1.1(3)
C32 C37 C38 C30 9.5(3)
C32 C37 C38 C39 -167.97(19)
C30 C38 C39 C40 53.8(4)
C37 C38 C39 C40 -129.2(2)
C38 C39 C40 C41 -3.2(4)
C28 C27 C41 C40 3.8(4)
C26 C27 C41 C40 -174.0(2)
C28 C27 C41 C42 179.1(2)
C26 C27 C41 C42 1.2(3)
C39 C40 C41 C27 -52.7(4)
C39 C40 C41 C42 132.4(2)
C27 C41 C42 C25 -8.7(2)
C40 C41 C42 C25 166.98(18)
C43 C25 C42 C41 130.63(18)
C24 C25 C42 C41 -106.48(19)
C26 C25 C42 C41 12.2(2)
C44 O15 C43 O16 -2.9(3)
C44 O15 C43 C25 173.02(18)
C24 C25 C43 O16 -132.0(2)
C42 C25 C43 O16 -12.0(3)
C26 C25 C43 O16 104.4(2)
C24 C25 C43 O15 52.1(2)
C42 C25 C43 O15 172.16(17)
C26 C25 C43 O15 -71.5(2)
